data_7224612
loop_
_publ_author_name
'Oyarzabal, Itziar'
'Fern\'andez, Bel\'en'
'Cepeda, Javier'
'G\'omez-Ruiz, Santiago'
'Calahorro, Antonio J.'
'Seco, Jos\'e M.'
'Rodr\'iguez-Di\'eguez, Antonio'

_publ_section_title
;
 Slow relaxation of magnetization in 3D-MOFs based on dysprosium dinuclear
 entities bridged by dicarboxylic linkers
;
_journal_issue 17
_journal_name_full CrystEngComm
_journal_page_first 3055
_journal_paper_doi 10.1039/C6CE00318D
_journal_volume 18
_journal_year 2016
_chemical_formula_moiety 'C39 H37 Dy2 N7 O16'
_chemical_formula_sum 'C39 H37 Dy2 N7 O16'
_chemical_formula_weight 1184.75
_chemical_name_systematic
Poly[(mu4-5-cyanide-1,3-dicarboxylato-kO:kO':kO'':kO''')bis(mu3-5-cyanide-1,3-dicarboxylato-kO:kO':k2O'',O''')tetra(dimethylformamide)didysprosium(III)]
_space_group_crystal_system monoclinic
_space_group_IT_number 15
_space_group_name_Hall '-C 2yc'
_space_group_name_H-M_alt 'C 1 2/c 1'
_symmetry_space_group_name_Hall '-C 2yc'
_symmetry_space_group_name_H-M 'C 1 2/c 1'
_atom_sites_solution_hydrogens geom
_atom_sites_solution_primary direct
_atom_sites_solution_secondary difmap
_audit_creation_method SHELXL-2014
_audit_update_record
;
2016-02-03 deposited with the CCDC.
2016-03-14 downloaded from the CCDC.
;
_cell_angle_alpha 90
_cell_angle_beta 104.335(2)
_cell_angle_gamma 90
_cell_formula_units_Z 8
_cell_length_a 24.5907(8)
_cell_length_b 17.8811(8)
_cell_length_c 25.0765(9)
_cell_measurement_reflns_used 26843
_cell_measurement_temperature 100(2)
_cell_measurement_theta_max 28.781
_cell_measurement_theta_min 2.278
_cell_volume 10683.0(7)
_computing_cell_refinement
;
CrysAlisPro, Agilent Technologies,
Version 1.171.35.15 (release 03-08-2011 CrysAlis171 .NET)
(compiled Aug  3 2011,13:03:54)
;
_computing_data_collection
;
CrysAlisPro, Agilent Technologies,
Version 1.171.35.15 (release 03-08-2011 CrysAlis171 .NET)
(compiled Aug  3 2011,13:03:54)
;
_computing_data_reduction
;
CrysAlisPro, Agilent Technologies,
Version 1.171.35.15 (release 03-08-2011 CrysAlis171 .NET)
(compiled Aug  3 2011,13:03:54)
;
_computing_molecular_graphics 'Ortep-3 (Farrugia, 1997)'
_computing_publication_material 'WinGX (Farrugia, 1999)'
_computing_structure_refinement 'SHELXL-2014 (Sheldrick, 2014)'
_computing_structure_solution 'Sir92 (Altomare et al., 1993)'
_diffrn_ambient_temperature 100(2)
_diffrn_detector_area_resol_mean 5.2012
_diffrn_measured_fraction_theta_full 0.999
_diffrn_measured_fraction_theta_max 0.994
_diffrn_measurement_device_type 'SuperNova, Single source at offset, Atlas'
_diffrn_measurement_method \w
_diffrn_radiation_type MoK\a
_diffrn_radiation_wavelength 0.71073
_diffrn_reflns_av_R_equivalents 0.0523
_diffrn_reflns_av_unetI/netI 0.0357
_diffrn_reflns_Laue_measured_fraction_full 0.999
_diffrn_reflns_Laue_measured_fraction_max 0.994
_diffrn_reflns_limit_h_max 33
_diffrn_reflns_limit_h_min -30
_diffrn_reflns_limit_k_max 21
_diffrn_reflns_limit_k_min -24
_diffrn_reflns_limit_l_max 33
_diffrn_reflns_limit_l_min -33
_diffrn_reflns_number 18561
_diffrn_reflns_point_group_measured_fraction_full 0.999
_diffrn_reflns_point_group_measured_fraction_max 0.994
_diffrn_reflns_theta_full 25.240
_diffrn_reflns_theta_max 28.781
_diffrn_reflns_theta_min 2.278
_diffrn_source 'SuperNova (Mo) X-ray Source'
_exptl_absorpt_coefficient_mu 2.840
_exptl_absorpt_correction_T_max 0.831
_exptl_absorpt_correction_T_min 0.644
_exptl_absorpt_correction_type numerical
_exptl_absorpt_process_details
;
CrysAlisPro, Agilent Technologies,
Version 1.171.35.15 (release 03-08-2011 CrysAlis171 .NET)
(compiled Aug  3 2011,13:03:54)
Analytical numeric absorption correction using a multifaceted crystal
model based on expressions derived by R.C. Clark & J.S. Reid.
(Clark, R. C. & Reid, J. S. (1995). Acta Cryst. A51, 887-897)
;
_exptl_crystal_colour colourless
_exptl_crystal_density_diffrn 1.473
_exptl_crystal_density_method none
_exptl_crystal_description 'square plate'
_exptl_crystal_F_000 4640
_exptl_crystal_size_max 0.25
_exptl_crystal_size_mid 0.13
_exptl_crystal_size_min 0.07
_platon_squeeze_details
;
;
_refine_diff_density_max 0.939
_refine_diff_density_min -0.780
_refine_diff_density_rms 0.108
_refine_ls_extinction_method none
_refine_ls_goodness_of_fit_ref 1.053
_refine_ls_hydrogen_treatment constr
_refine_ls_matrix_type full
_refine_ls_number_parameters 585
_refine_ls_number_reflns 13839
_refine_ls_number_restraints 0
_refine_ls_restrained_S_all 1.053
_refine_ls_R_factor_all 0.0328
_refine_ls_R_factor_gt 0.0251
_refine_ls_shift/su_max 0.002
_refine_ls_shift/su_mean 0.000
_refine_ls_structure_factor_coef Fsqd
_refine_ls_weighting_details 'w=1/[\s^2^(Fo^2^)+0.9661P] where P=(Fo^2^+2Fc^2^)/3'
_refine_ls_weighting_scheme calc
_refine_ls_wR_factor_gt 0.0591
_refine_ls_wR_factor_ref 0.0614
_reflns_Friedel_coverage 0.000
_reflns_number_gt 11625
_reflns_number_total 13839
_reflns_threshold_expression 'I > 2\s(I)'
_cod_data_source_file c6ce00318d2.cif
_cod_data_source_block dycn
_cod_depositor_comments 'Adding full bibliography for 7224610--7224612.cif.'
_cod_database_code 7224612
_shelx_space_group_comment
;
The symmetry employed for this shelxl refinement is uniquely defined
by the following loop, which should always be used as a source of
symmetry information in preference to the above space-group names.
They are only intended as comments.
;
_shelxl_version_number 2014-3

loop_
_space_group_symop_operation_xyz
'x, y, z'
'-x, y, -z+1/2'
'x+1/2, y+1/2, z'
'-x+1/2, y+1/2, -z+1/2'
'-x, -y, -z'
'x, -y, z-1/2'
'-x+1/2, -y+1/2, -z'
'x+1/2, -y+1/2, z-1/2'

loop_
_atom_site_label
_atom_site_type_symbol
_atom_site_fract_x
_atom_site_fract_y
_atom_site_fract_z
_atom_site_U_iso_or_equiv
_atom_site_adp_type
_atom_site_occupancy
_atom_site_site_symmetry_order
_atom_site_calc_flag
_atom_site_refinement_flags_posn
_atom_site_refinement_flags_adp
Dy1 Dy 0.40838(2) -0.57644(2) -0.25821(2) 0.01064(3) Uani 1 1 d . .
Dy2 Dy 0.71556(2) -0.19097(2) 0.05628(2) 0.01028(3) Uani 1 1 d . .
C1A C 0.52257(11) -0.40635(14) -0.13653(10) 0.0152(5) Uani 1 1 d . .
C1B C 0.51004(11) -0.73039(15) -0.13083(10) 0.0155(5) Uani 1 1 d . .
C1C C 0.74955(11) -0.43583(14) 0.08744(10) 0.0142(5) Uani 1 1 d . .
C2A C 0.57725(11) -0.38188(14) -0.11569(10) 0.0146(5) Uani 1 1 d . .
H2A H 0.6062 -0.4041 -0.1279 0.018 Uiso 1 1 calc R U
C2B C 0.45774(11) -0.73978(15) -0.11971(10) 0.0156(5) Uani 1 1 d . .
H2B H 0.4282 -0.7082 -0.1358 0.019 Uiso 1 1 calc R U
C2C C 0.71212(11) -0.42102(15) 0.11952(10) 0.0155(5) Uani 1 1 d . .
H2C H 0.6941 -0.3749 0.1170 0.019 Uiso 1 1 calc R U
C2L C 0.32548(12) -0.61002(18) -0.37838(11) 0.0243(6) Uani 1 1 d . .
H2L H 0.3237 -0.6592 -0.3668 0.029 Uiso 1 1 calc R U
C2M C 0.69779(13) -0.01833(17) 0.09454(12) 0.0267(7) Uani 1 1 d . .
H2M H 0.6799 -0.0119 0.0576 0.032 Uiso 1 1 calc R U
C2N C 0.80056(14) -0.18976(17) 0.18289(12) 0.0280(7) Uani 1 1 d . .
H2N H 0.8090 -0.1412 0.1743 0.034 Uiso 1 1 calc R U
C2P C 0.34158(16) -0.74056(19) -0.23973(13) 0.0362(8) Uani 1 1 d . .
H2P H 0.3134 -0.7352 -0.2212 0.043 Uiso 1 1 calc R U
C3A C 0.58990(11) -0.32410(14) -0.07642(10) 0.0144(5) Uani 1 1 d . .
C3B C 0.44973(11) -0.79668(15) -0.08432(10) 0.0155(5) Uani 1 1 d . .
C3C C 0.70165(11) -0.47542(15) 0.15549(10) 0.0158(5) Uani 1 1 d . .
C4A C 0.54562(12) -0.29141(16) -0.05906(11) 0.0210(6) Uani 1 1 d . .
H4A H 0.5529 -0.2531 -0.0332 0.025 Uiso 1 1 calc R U
C4B C 0.49347(12) -0.84413(16) -0.06028(11) 0.0204(6) Uani 1 1 d . .
H4B H 0.4878 -0.8828 -0.0374 0.024 Uiso 1 1 calc R U
C4C C 0.72757(12) -0.54457(16) 0.15861(11) 0.0205(6) Uani 1 1 d . .
H4C H 0.7208 -0.5807 0.1829 0.025 Uiso 1 1 calc R U
C4L C 0.31662(19) -0.5230(2) -0.45292(14) 0.0511(11) Uani 1 1 d . .
H4L1 H 0.2820 -0.5104 -0.4787 0.077 Uiso 1 1 calc R U
H4L2 H 0.3467 -0.5214 -0.4711 0.077 Uiso 1 1 calc R U
H4L3 H 0.3239 -0.4877 -0.4231 0.077 Uiso 1 1 calc R U
C4M C 0.72234(13) 0.03261(17) 0.18717(11) 0.0255(6) Uani 1 1 d . .
H4M1 H 0.7439 -0.0127 0.1943 0.038 Uiso 1 1 calc R U
H4M2 H 0.6943 0.0324 0.2078 0.038 Uiso 1 1 calc R U
H4M3 H 0.7467 0.0748 0.1979 0.038 Uiso 1 1 calc R U
C4N C 0.8165(3) -0.2948(3) 0.2441(3) 0.160(4) Uani 1 1 d . .
H4N1 H 0.7905 -0.2897 0.2668 0.240 Uiso 1 1 calc R U
H4N2 H 0.8497 -0.3199 0.2644 0.240 Uiso 1 1 calc R U
H4N3 H 0.7995 -0.3234 0.2119 0.240 Uiso 1 1 calc R U
C4P C 0.41396(19) -0.8186(2) -0.26110(17) 0.0518(11) Uani 1 1 d . .
H4P1 H 0.4210 -0.7736 -0.2792 0.078 Uiso 1 1 calc R U
H4P2 H 0.4045 -0.8583 -0.2876 0.078 Uiso 1 1 calc R U
H4P3 H 0.4470 -0.8320 -0.2333 0.078 Uiso 1 1 calc R U
C5A C 0.49068(12) -0.31573(17) -0.08028(11) 0.0223(6) Uani 1 1 d . .
C5B C 0.54585(12) -0.83346(17) -0.07065(11) 0.0218(6) Uani 1 1 d . .
C5C C 0.76373(12) -0.55986(15) 0.12532(11) 0.0193(6) Uani 1 1 d . .
C5L C 0.2960(2) -0.6569(2) -0.47193(15) 0.0600(13) Uani 1 1 d . .
H5L1 H 0.2942 -0.7034 -0.4533 0.090 Uiso 1 1 calc R U
H5L2 H 0.3229 -0.6608 -0.4937 0.090 Uiso 1 1 calc R U
H5L3 H 0.2597 -0.6457 -0.4954 0.090 Uiso 1 1 calc R U
C5M C 0.6678(2) 0.1078(2) 0.10980(16) 0.0655(14) Uani 1 1 d . .
H5M1 H 0.6518 0.1053 0.0708 0.098 Uiso 1 1 calc R U
H5M2 H 0.6948 0.1477 0.1177 0.098 Uiso 1 1 calc R U
H5M3 H 0.6387 0.1170 0.1283 0.098 Uiso 1 1 calc R U
C5N C 0.8779(3) -0.1799(3) 0.2637(2) 0.105(2) Uani 1 1 d . .
H5N1 H 0.8806 -0.1305 0.2495 0.158 Uiso 1 1 calc R U
H5N2 H 0.9123 -0.2065 0.2657 0.158 Uiso 1 1 calc R U
H5N3 H 0.8713 -0.1764 0.2997 0.158 Uiso 1 1 calc R U
C5P C 0.3501(2) -0.8692(2) -0.20740(16) 0.0589(13) Uani 1 1 d . .
H5P1 H 0.3213 -0.8533 -0.1902 0.088 Uiso 1 1 calc R U
H5P2 H 0.3816 -0.8878 -0.1799 0.088 Uiso 1 1 calc R U
H5P3 H 0.3358 -0.9082 -0.2334 0.088 Uiso 1 1 calc R U
C6A C 0.47884(11) -0.37420(16) -0.11824(11) 0.0190(5) Uani 1 1 d . .
H6A H 0.4423 -0.3915 -0.1312 0.023 Uiso 1 1 calc R U
C6B C 0.55441(11) -0.77544(16) -0.10556(10) 0.0180(5) Uani 1 1 d . .
H6B H 0.5898 -0.7675 -0.1116 0.022 Uiso 1 1 calc R U
C6C C 0.77504(11) -0.50511(15) 0.08993(10) 0.0167(5) Uani 1 1 d . .
H6C H 0.7997 -0.5152 0.0680 0.020 Uiso 1 1 calc R U
C11A C 0.50964(11) -0.46934(15) -0.17805(10) 0.0150(5) Uani 1 1 d . .
C11B C 0.51672(11) -0.67327(15) -0.17283(10) 0.0166(5) Uani 1 1 d . .
C11C C 0.76127(11) -0.37797(14) 0.04791(10) 0.0134(5) Uani 1 1 d . .
C31A C 0.64897(11) -0.29891(15) -0.05270(10) 0.0154(5) Uani 1 1 d . .
C31B C 0.39206(11) -0.80788(15) -0.07472(10) 0.0160(5) Uani 1 1 d . .
C31C C 0.33965(11) -0.53976(15) -0.18969(10) 0.0158(5) Uani 1 1 d . .
C51A C 0.44473(13) -0.2804(2) -0.06291(14) 0.0327(7) Uani 1 1 d . .
C51B C 0.59190(13) -0.88214(18) -0.04663(12) 0.0287(7) Uani 1 1 d . .
C51C C 0.78817(14) -0.63358(17) 0.12612(12) 0.0285(7) Uani 1 1 d . .
N3L N 0.31263(12) -0.59740(15) -0.43155(10) 0.0290(6) Uani 1 1 d . .
N3M N 0.69536(11) 0.03754(14) 0.12877(10) 0.0292(6) Uani 1 1 d . .
N3N N 0.83164(18) -0.21968(19) 0.22735(15) 0.0699(12) Uani 1 1 d . .
N3P N 0.36780(14) -0.80625(15) -0.23579(11) 0.0375(7) Uani 1 1 d . .
N51A N 0.40804(13) -0.2542(2) -0.05007(14) 0.0574(10) Uani 1 1 d . .
N51B N 0.62860(13) -0.92161(18) -0.02848(12) 0.0437(8) Uani 1 1 d . .
N51C N 0.80734(15) -0.69207(16) 0.12586(13) 0.0440(8) Uani 1 1 d . .
O1L O 0.33981(8) -0.56157(11) -0.34252(8) 0.0231(4) Uani 1 1 d . .
O1M O 0.72231(8) -0.07850(10) 0.10843(7) 0.0196(4) Uani 1 1 d . .
O1N O 0.76055(9) -0.22121(12) 0.15123(8) 0.0248(4) Uani 1 1 d . .
O1P O 0.35181(10) -0.68637(12) -0.26604(9) 0.0339(5) Uani 1 1 d . .
O11A O 0.46009(8) -0.49203(12) -0.19136(8) 0.0250(5) Uani 1 1 d . .
O11B O 0.47219(8) -0.65166(12) -0.20542(8) 0.0234(4) Uani 1 1 d . .
O11C O 0.74535(8) -0.31168(10) 0.05169(8) 0.0178(4) Uani 1 1 d . .
O12A O 0.45023(8) -0.49289(11) -0.30409(8) 0.0215(4) Uani 1 1 d . .
O12B O 0.56502(8) -0.65371(11) -0.17431(8) 0.0216(4) Uani 1 1 d . .
O12C O 0.78588(8) -0.39963(10) 0.01216(7) 0.0164(4) Uani 1 1 d . .
O31 O 0.68730(8) -0.33220(10) -0.06776(7) 0.0169(4) Uani 1 1 d . .
O31B O 0.35412(8) -0.76127(11) -0.09644(8) 0.0215(4) Uani 1 1 d . .
O31C O 0.37335(9) -0.59302(11) -0.17561(8) 0.0243(5) Uani 1 1 d . .
O32A O 0.65447(8) -0.24549(10) -0.01974(7) 0.0189(4) Uani 1 1 d . .
O32B O 0.38353(8) -0.86178(10) -0.04564(8) 0.0192(4) Uani 1 1 d . .
O32C O 0.33823(8) -0.49957(11) -0.23152(7) 0.0173(4) Uani 1 1 d . .

loop_
_atom_site_aniso_label
_atom_site_aniso_U_11
_atom_site_aniso_U_22
_atom_site_aniso_U_33
_atom_site_aniso_U_23
_atom_site_aniso_U_13
_atom_site_aniso_U_12
Dy1 0.00798(5) 0.01342(6) 0.01130(5) -0.00128(4) 0.00388(4) -0.00023(5)
Dy2 0.01042(6) 0.01016(6) 0.01156(5) -0.00044(4) 0.00517(4) -0.00073(4)
C1A 0.0136(12) 0.0145(12) 0.0173(12) -0.0034(10) 0.0036(10) -0.0019(11)
C1B 0.0154(12) 0.0182(13) 0.0147(11) 0.0025(10) 0.0073(10) 0.0020(11)
C1C 0.0153(12) 0.0151(12) 0.0138(11) -0.0007(9) 0.0069(10) -0.0024(11)
C2A 0.0139(12) 0.0153(12) 0.0154(11) -0.0038(10) 0.0052(10) -0.0018(11)
C2B 0.0133(12) 0.0179(13) 0.0165(12) 0.0037(10) 0.0056(10) 0.0039(11)
C2C 0.0152(12) 0.0155(12) 0.0174(12) -0.0024(10) 0.0071(10) 0.0016(11)
C2L 0.0197(14) 0.0284(16) 0.0223(14) -0.0028(12) 0.0004(11) -0.0010(13)
C2M 0.0330(17) 0.0264(16) 0.0180(13) -0.0034(12) 0.0010(12) 0.0080(14)
C2N 0.0340(17) 0.0213(15) 0.0240(14) 0.0035(12) -0.0016(13) 0.0049(14)
C2P 0.046(2) 0.0348(19) 0.0307(17) -0.0095(14) 0.0147(16) -0.0142(18)
C3A 0.0139(12) 0.0165(13) 0.0136(11) -0.0007(9) 0.0049(10) 0.0063(11)
C3B 0.0155(12) 0.0179(13) 0.0157(12) 0.0020(10) 0.0090(10) -0.0012(11)
C3C 0.0151(12) 0.0176(13) 0.0170(12) 0.0006(10) 0.0082(10) 0.0021(11)
C4A 0.0173(13) 0.0207(14) 0.0247(14) -0.0102(11) 0.0048(11) -0.0002(12)
C4B 0.0240(14) 0.0200(14) 0.0221(13) 0.0058(11) 0.0152(12) 0.0061(13)
C4C 0.0237(14) 0.0217(14) 0.0195(13) 0.0056(11) 0.0118(11) 0.0042(13)
C4L 0.088(3) 0.032(2) 0.0266(17) 0.0012(15) 0.0026(19) 0.007(2)
C4M 0.0295(16) 0.0270(16) 0.0200(13) -0.0085(12) 0.0064(12) 0.0011(14)
C4N 0.227(9) 0.060(4) 0.116(5) 0.052(4) -0.104(5) -0.046(5)
C4P 0.064(3) 0.045(2) 0.054(2) -0.0034(19) 0.030(2) -0.010(2)
C5A 0.0151(13) 0.0297(16) 0.0230(13) -0.0088(12) 0.0062(11) 0.0000(12)
C5B 0.0205(14) 0.0254(15) 0.0222(13) 0.0072(11) 0.0106(11) 0.0076(13)
C5C 0.0255(14) 0.0166(13) 0.0190(12) 0.0059(10) 0.0116(11) 0.0087(12)
C5L 0.104(4) 0.039(2) 0.0266(18) -0.0079(17) -0.004(2) -0.001(3)
C5M 0.099(4) 0.041(2) 0.039(2) -0.0142(18) -0.015(2) 0.042(3)
C5N 0.121(5) 0.050(3) 0.091(4) -0.012(3) -0.077(4) -0.001(3)
C5P 0.105(4) 0.038(2) 0.045(2) -0.0063(18) 0.039(3) -0.033(3)
C6A 0.0105(11) 0.0245(15) 0.0211(13) -0.0068(11) 0.0022(10) -0.0011(11)
C6B 0.0126(12) 0.0245(14) 0.0187(12) 0.0054(11) 0.0073(10) 0.0040(12)
C6C 0.0193(13) 0.0173(13) 0.0164(12) 0.0031(10) 0.0101(11) 0.0041(11)
C11A 0.0152(12) 0.0154(13) 0.0128(11) -0.0011(10) 0.0003(10) -0.0020(11)
C11B 0.0170(12) 0.0177(13) 0.0169(12) 0.0045(10) 0.0075(10) 0.0087(11)
C11C 0.0128(11) 0.0145(12) 0.0132(11) 0.0015(9) 0.0033(9) 0.0011(10)
C31A 0.0115(12) 0.0188(13) 0.0157(12) -0.0012(10) 0.0030(10) -0.0041(11)
C31B 0.0145(12) 0.0192(13) 0.0165(12) -0.0014(10) 0.0080(10) -0.0006(11)
C31C 0.0162(12) 0.0170(13) 0.0168(12) -0.0029(10) 0.0091(10) -0.0005(11)
C51A 0.0183(14) 0.0412(19) 0.0388(18) -0.0181(15) 0.0077(13) 0.0036(15)
C51B 0.0294(16) 0.0369(18) 0.0258(15) 0.0139(13) 0.0180(13) 0.0143(15)
C51C 0.0362(18) 0.0280(16) 0.0284(15) 0.0110(13) 0.0213(14) 0.0107(15)
N3L 0.0389(16) 0.0241(14) 0.0195(12) -0.0052(10) -0.0014(11) 0.0045(12)
N3M 0.0340(15) 0.0257(14) 0.0225(12) -0.0063(11) -0.0030(11) 0.0156(13)
N3N 0.090(3) 0.0292(18) 0.056(2) 0.0045(16) -0.047(2) -0.003(2)
N3P 0.060(2) 0.0303(15) 0.0285(14) -0.0047(12) 0.0226(14) -0.0190(15)
N51A 0.0278(16) 0.080(3) 0.067(2) -0.029(2) 0.0152(16) 0.0125(18)
N51B 0.0414(18) 0.058(2) 0.0378(16) 0.0189(15) 0.0207(14) 0.0316(17)
N51C 0.060(2) 0.0273(15) 0.0543(19) 0.0151(14) 0.0329(18) 0.0236(16)
O1L 0.0160(9) 0.0308(11) 0.0194(9) -0.0079(8) -0.0017(8) 0.0058(9)
O1M 0.0237(10) 0.0172(10) 0.0188(9) -0.0041(8) 0.0071(8) 0.0031(9)
O1N 0.0263(11) 0.0294(11) 0.0171(9) 0.0046(8) 0.0021(8) 0.0005(10)
O1P 0.0383(13) 0.0357(13) 0.0300(11) -0.0052(10) 0.0128(10) -0.0201(11)
O11A 0.0178(10) 0.0333(12) 0.0235(10) -0.0135(9) 0.0044(8) -0.0114(10)
O11B 0.0195(10) 0.0311(12) 0.0218(10) 0.0116(9) 0.0097(8) 0.0081(9)
O11C 0.0184(9) 0.0117(9) 0.0244(9) 0.0003(7) 0.0075(8) 0.0011(8)
O12A 0.0194(10) 0.0233(10) 0.0217(9) 0.0089(8) 0.0047(8) -0.0026(9)
O12B 0.0175(9) 0.0261(11) 0.0227(10) 0.0057(8) 0.0081(8) -0.0037(9)
O12C 0.0200(9) 0.0154(9) 0.0165(9) 0.0007(7) 0.0098(8) 0.0007(8)
O31 0.0119(8) 0.0194(10) 0.0203(9) -0.0053(7) 0.0057(7) -0.0039(8)
O31B 0.0151(9) 0.0268(11) 0.0261(10) 0.0088(8) 0.0116(8) 0.0033(9)
O31C 0.0240(11) 0.0262(11) 0.0284(10) 0.0079(9) 0.0172(9) 0.0104(9)
O32A 0.0137(9) 0.0212(10) 0.0206(9) -0.0100(8) 0.0016(8) -0.0034(8)
O32B 0.0201(9) 0.0176(10) 0.0236(10) 0.0036(8) 0.0127(8) -0.0004(8)
O32C 0.0157(9) 0.0229(10) 0.0153(8) 0.0021(7) 0.0077(7) 0.0029(8)

loop_
_atom_type_symbol
_atom_type_description
_atom_type_scat_dispersion_real
_atom_type_scat_dispersion_imag
_atom_type_scat_source
C C 0.0033 0.0016 'International Tables Vol C Tables 4.2.6.8 and 6.1.1.4'
H H 0.0000 0.0000 'International Tables Vol C Tables 4.2.6.8 and 6.1.1.4'
N N 0.0061 0.0033 'International Tables Vol C Tables 4.2.6.8 and 6.1.1.4'
O O 0.0106 0.0060 'International Tables Vol C Tables 4.2.6.8 and 6.1.1.4'
Dy Dy -0.1892 4.4098 'International Tables Vol C Tables 4.2.6.8 and 6.1.1.4'

loop_
_geom_angle_atom_site_label_1
_geom_angle_atom_site_label_2
_geom_angle_atom_site_label_3
_geom_angle
_geom_angle_site_symmetry_1
_geom_angle_site_symmetry_3
O11B Dy1 O12A 110.78(7) . .
O11B Dy1 O1L 146.71(7) . .
O12A Dy1 O1L 77.69(7) . .
O11B Dy1 O11A 77.87(8) . .
O12A Dy1 O11A 73.17(7) . .
O1L Dy1 O11A 134.11(7) . .
O11B Dy1 O1P 82.10(8) . .
O12A Dy1 O1P 145.51(7) . .
O1L Dy1 O1P 75.39(8) . .
O11A Dy1 O1P 141.23(7) . .
O11B Dy1 O12B 78.29(7) . 2_654
O12A Dy1 O12B 77.62(7) . 2_654
O1L Dy1 O12B 72.13(6) . 2_654
O11A Dy1 O12B 132.22(7) . 2_654
O1P Dy1 O12B 73.90(7) . 2_654
O11B Dy1 O32C 128.35(6) . .
O12A Dy1 O32C 102.04(7) . .
O1L Dy1 O32C 77.59(6) . .
O11A Dy1 O32C 74.83(7) . .
O1P Dy1 O32C 92.83(7) . .
O12B Dy1 O32C 149.11(6) 2_654 .
O11B Dy1 O31C 76.63(6) . .
O12A Dy1 O31C 143.39(7) . .
O1L Dy1 O31C 116.50(7) . .
O11A Dy1 O31C 73.69(7) . .
O1P Dy1 O31C 69.53(7) . .
O12B Dy1 O31C 137.84(7) 2_654 .
O32C Dy1 O31C 54.02(6) . .
O11B Dy1 C31C 102.81(7) . .
O12A Dy1 C31C 125.35(7) . .
O1L Dy1 C31C 96.79(7) . .
O11A Dy1 C31C 73.39(7) . .
O1P Dy1 C31C 79.24(8) . .
O12B Dy1 C31C 152.74(7) 2_654 .
O32C Dy1 C31C 27.15(7) . .
O31C Dy1 C31C 26.91(7) . .
O11C Dy2 O32A 73.38(7) . .
O11C Dy2 O31B 87.44(6) . 5_645
O32A Dy2 O31B 78.92(7) . 5_645
O11C Dy2 O12C 123.98(6) . 7_645
O32A Dy2 O12C 78.53(7) . 7_645
O31B Dy2 O12C 132.91(7) 5_645 7_645
O11C Dy2 O31 81.12(7) . 7_645
O32A Dy2 O31 126.80(6) . 7_645
O31B Dy2 O31 146.12(7) 5_645 7_645
O12C Dy2 O31 78.53(6) 7_645 7_645
O11C Dy2 O1M 147.47(7) . .
O32A Dy2 O1M 138.24(7) . .
O31B Dy2 O1M 91.75(7) 5_645 .
O12C Dy2 O1M 78.79(6) 7_645 .
O31 Dy2 O1M 81.64(6) 7_645 .
O11C Dy2 O1N 76.44(7) . .
O32A Dy2 O1N 139.06(7) . .
O31B Dy2 O1N 72.68(7) 5_645 .
O12C Dy2 O1N 142.19(7) 7_645 .
O31 Dy2 O1N 73.66(6) 7_645 .
O1M Dy2 O1N 72.32(7) . .
O11C Dy2 O32B 130.44(6) . 5_645
O32A Dy2 O32B 70.43(6) . 5_645
O31B Dy2 O32B 53.42(6) 5_645 5_645
O12C Dy2 O32B 80.13(6) 7_645 5_645
O31 Dy2 O32B 148.35(6) 7_645 5_645
O1M Dy2 O32B 71.45(6) . 5_645
O1N Dy2 O32B 112.02(6) . 5_645
O11C Dy2 C31B 109.19(7) . 5_645
O32A Dy2 C31B 71.78(7) . 5_645
O31B Dy2 C31B 26.79(7) 5_645 5_645
O12C Dy2 C31B 106.35(7) 7_645 5_645
O31 Dy2 C31B 161.32(7) 7_645 5_645
O1M Dy2 C31B 81.70(7) . 5_645
O1N Dy2 C31B 93.23(7) . 5_645
O32B Dy2 C31B 26.67(7) 5_645 5_645
C2A C1A C6A 120.1(2) . .
C2A C1A C11A 120.8(2) . .
C6A C1A C11A 119.1(2) . .
C6B C1B C2B 120.2(2) . .
C6B C1B C11B 120.5(2) . .
C2B C1B C11B 119.2(2) . .
C6C C1C C2C 120.2(2) . .
C6C C1C C11C 119.1(2) . .
C2C C1C C11C 120.7(2) . .
C1A C2A C3A 121.4(2) . .
C1B C2B C3B 119.9(2) . .
C1C C2C C3C 119.8(2) . .
O1L C2L N3L 125.0(3) . .
O1M C2M N3M 124.6(3) . .
O1N C2N N3N 124.7(3) . .
O1P C2P N3P 125.0(3) . .
C4A C3A C2A 118.1(2) . .
C4A C3A C31A 120.3(2) . .
C2A C3A C31A 121.6(2) . .
C4B C3B C2B 120.4(2) . .
C4B C3B C31B 120.5(2) . .
C2B C3B C31B 119.0(2) . .
C4C C3C C2C 120.3(2) . .
C4C C3C C31C 119.6(2) . 5_645
C2C C3C C31C 120.1(2) . 5_645
C5A C4A C3A 120.5(3) . .
C3B C4B C5B 119.4(2) . .
C3C C4C C5C 119.7(2) . .
C4A C5A C6A 120.9(2) . .
C4A C5A C51A 120.2(3) . .
C6A C5A C51A 118.9(3) . .
C4B C5B C6B 120.4(3) . .
C4B C5B C51B 120.6(2) . .
C6B C5B C51B 118.9(2) . .
C4C C5C C6C 120.2(2) . .
C4C C5C C51C 119.8(2) . .
C6C C5C C51C 120.1(2) . .
C1A C6A C5A 119.1(2) . .
C1B C6B C5B 119.6(2) . .
C1C C6C C5C 119.9(2) . .
O11A C11A O12A 126.7(2) . 2_654
O11A C11A C1A 116.8(2) . .
O12A C11A C1A 116.5(2) 2_654 .
O12B C11B O11B 125.3(2) . .
O12B C11B C1B 118.7(2) . .
O11B C11B C1B 115.9(2) . .
O11C C11C O12C 123.8(2) . .
O11C C11C C1C 118.8(2) . .
O12C C11C C1C 117.4(2) . .
O32A C31A O31 126.7(2) . .
O32A C31A C3A 115.4(2) . .
O31 C31A C3A 117.9(2) . .
O32B C31B O31B 122.8(2) . .
O32B C31B C3B 119.5(2) . .
O31B C31B C3B 117.7(2) . .
O32B C31B Dy2 66.30(14) . 5_645
O31B C31B Dy2 56.68(12) . 5_645
C3B C31B Dy2 172.79(18) . 5_645
O31C C31C O32C 123.1(2) . .
O31C C31C C3C 117.9(2) . 5_645
O32C C31C C3C 119.0(2) . 5_645
O31C C31C Dy1 62.16(12) . .
O32C C31C Dy1 61.06(12) . .
C3C C31C Dy1 174.78(19) 5_645 .
N51A C51A C5A 178.3(4) . .
N51B C51B C5B 178.6(3) . .
N51C C51C C5C 178.9(3) . .
C2L N3L C4L 120.9(3) . .
C2L N3L C5L 122.5(3) . .
C4L N3L C5L 116.6(3) . .
C2M N3M C5M 122.1(3) . .
C2M N3M C4M 121.5(3) . .
C5M N3M C4M 116.3(2) . .
C2N N3N C5N 122.5(4) . .
C2N N3N C4N 118.7(4) . .
C5N N3N C4N 118.6(4) . .
C2P N3P C4P 121.3(3) . .
C2P N3P C5P 121.4(3) . .
C4P N3P C5P 117.3(3) . .
C2L O1L Dy1 125.62(19) . .
C2M O1M Dy2 127.97(18) . .
C2N O1N Dy2 128.78(19) . .
C2P O1P Dy1 142.6(2) . .
C11A O11A Dy1 135.32(17) . .
C11B O11B Dy1 160.6(2) . .
C11C O11C Dy2 178.60(19) . .
C11A O12A Dy1 153.38(18) 2_654 .
C11B O12B Dy1 127.63(17) . 2_654
C11C O12C Dy2 112.57(16) . 7_645
C31A O31 Dy2 133.85(17) . 7_645
C31B O31B Dy2 96.53(14) . 5_645
C31C O31C Dy1 90.93(14) . .
C31A O32A Dy2 143.57(18) . .
C31B O32B Dy2 87.04(16) . 5_645
C31C O32C Dy1 91.79(15) . .

loop_
_geom_bond_atom_site_label_1
_geom_bond_atom_site_label_2
_geom_bond_distance
_geom_bond_site_symmetry_2
Dy1 O11B 2.2350(19) .
Dy1 O12A 2.2806(18) .
Dy1 O1L 2.3703(19) .
Dy1 O11A 2.3769(19) .
Dy1 O1P 2.388(2) .
Dy1 O12B 2.3976(17) 2_654
Dy1 O32C 2.4259(17) .
Dy1 O31C 2.4504(17) .
Dy1 C31C 2.771(2) .
Dy2 O11C 2.2914(18) .
Dy2 O32A 2.3285(18) .
Dy2 O31B 2.3526(17) 5_645
Dy2 O12C 2.3539(17) 7_645
Dy2 O31 2.3707(18) 7_645
Dy2 O1M 2.3822(18) .
Dy2 O1N 2.4252(19) .
Dy2 O32B 2.5644(19) 5_645
Dy2 C31B 2.797(2) 5_645
C1A C2A 1.387(4) .
C1A C6A 1.393(3) .
C1A C11A 1.513(3) .
C1B C6B 1.378(4) .
C1B C2B 1.392(3) .
C1B C11B 1.505(3) .
C1C C6C 1.383(3) .
C1C C2C 1.390(3) .
C1C C11C 1.509(3) .
C2A C3A 1.408(3) .
C2B C3B 1.396(3) .
C2C C3C 1.393(3) .
C2L O1L 1.235(3) .
C2L N3L 1.312(4) .
C2M O1M 1.240(3) .
C2M N3M 1.328(3) .
C2N O1N 1.236(4) .
C2N N3N 1.300(4) .
C2P O1P 1.233(4) .
C2P N3P 1.332(4) .
C3A C4A 1.397(3) .
C3A C31A 1.496(4) .
C3B C4B 1.385(4) .
C3B C31B 1.510(3) .
C3C C4C 1.385(4) .
C3C C31C 1.507(3) 5_645
C4A C5A 1.393(4) .
C4B C5B 1.389(4) .
C4C C5C 1.389(3) .
C4L N3L 1.447(4) .
C4M N3M 1.453(4) .
C4N N3N 1.482(6) .
C4P N3P 1.448(4) .
C5A C6A 1.395(4) .
C5A C51A 1.452(4) .
C5B C6B 1.407(4) .
C5B C51B 1.437(4) .
C5C C6C 1.395(3) .
C5C C51C 1.447(4) .
C5L N3L 1.456(4) .
C5M N3M 1.450(4) .
C5N N3N 1.455(5) .
C5P N3P 1.455(4) .
C11A O11A 1.249(3) .
C11A O12A 1.253(3) 2_654
C11B O12B 1.248(3) .
C11B O11B 1.254(3) .
C11C O11C 1.259(3) .
C11C O12C 1.260(3) .
C31A O32A 1.248(3) .
C31A O31 1.250(3) .
C31B O32B 1.257(3) .
C31B O31B 1.269(3) .
C31B Dy2 2.797(2) 5_645
C31C O31C 1.254(3) .
C31C O32C 1.265(3) .
C31C C3C 1.507(3) 5_645
C51A N51A 1.132(4) .
C51B N51B 1.147(4) .
C51C N51C 1.148(4) .
O12A C11A 1.253(3) 2_654
O12B Dy1 2.3976(17) 2_654
O12C Dy2 2.3539(17) 7_645
O31 Dy2 2.3706(18) 7_645
O31B Dy2 2.3527(17) 5_645
O32B Dy2 2.5646(19) 5_645

loop_
_platon_squeeze_void_nr
_platon_squeeze_void_average_x
_platon_squeeze_void_average_y
_platon_squeeze_void_average_z
_platon_squeeze_void_volume
_platon_squeeze_void_count_electrons
1 0.000 0.000 0.000 189.8 2.9
2 0.000 0.000 0.500 189.8 2.9
3 0.500 0.000 0.197 908.3 13.0
4 0.183 0.202 0.633 7.4 -0.1
5 0.817 0.202 0.867 7.3 -0.2
6 0.000 0.500 0.782 908.2 13.0
7 0.317 0.298 0.367 7.3 -0.1
8 0.683 0.298 0.133 7.3 0.1
9 0.500 0.500 1.000 189.8 2.9
10 0.500 0.500 0.500 189.8 2.9
11 0.317 0.702 0.867 7.3 -0.2
12 0.683 0.702 0.633 7.4 -0.1
13 0.183 0.798 0.133 7.3 0.1
14 0.817 0.798 0.367 7.3 -0.1
